data_7208066
loop_
_publ_author_name
'Cao, Xinjiang'
'Zhang, Jun'
'Wang, Chengjie'
'Zhu, Yanyan'
'Li, Gang'

_publ_section_title
;
 Design and construction of six metal--organic frameworks with
 2-p-methoxyphenyl-1H-imidazole-4,5-dicarboxylate
;
_journal_issue 13
_journal_name_full CrystEngComm
_journal_page_first 4357
_journal_paper_doi 10.1039/c2ce25081k
_journal_volume 14
_journal_year 2012
_chemical_formula_sum 'C24 H19 Cd1.5 N4 O11'
_chemical_formula_weight 708.03
_chemical_name_systematic
;
?
;
_space_group_IT_number 2
_symmetry_cell_setting triclinic
_symmetry_space_group_name_Hall '-P 1'
_symmetry_space_group_name_H-M 'P -1'
_atom_sites_solution_hydrogens geom
_atom_sites_solution_primary direct
_atom_sites_solution_secondary difmap
_audit_creation_method SHELXL-97
_cell_angle_alpha 107.6520(10)
_cell_angle_beta 97.1680(10)
_cell_angle_gamma 105.2960(10)
_cell_formula_units_Z 2
_cell_length_a 9.0336(8)
_cell_length_b 10.1550(9)
_cell_length_c 15.4904(13)
_cell_measurement_temperature 296(2)
_cell_volume 1273.33(19)
_computing_cell_refinement 'Bruker SMART'
_computing_data_collection 'Bruker SMART'
_computing_data_reduction 'Bruker SAINT'
_computing_molecular_graphics 'Bruker SHELXTL'
_computing_publication_material 'Bruker SHELXTL'
_computing_structure_refinement 'SHELXL-97 (Sheldrick, 1997)'
_computing_structure_solution 'SHELXS-97 (Sheldrick, 1990)'
_diffrn_ambient_temperature 296(2)
_diffrn_measured_fraction_theta_full 0.981
_diffrn_measured_fraction_theta_max 0.981
_diffrn_measurement_device_type 'CCD area detector'
_diffrn_measurement_method 'phi and omega scans'
_diffrn_radiation_monochromator graphite
_diffrn_radiation_source 'fine-focus sealed tube'
_diffrn_radiation_type MoK\a
_diffrn_radiation_wavelength 0.71073
_diffrn_reflns_av_R_equivalents 0.0227
_diffrn_reflns_av_sigmaI/netI 0.0371
_diffrn_reflns_limit_h_max 11
_diffrn_reflns_limit_h_min -11
_diffrn_reflns_limit_k_max 13
_diffrn_reflns_limit_k_min -13
_diffrn_reflns_limit_l_max 20
_diffrn_reflns_limit_l_min -20
_diffrn_reflns_number 11714
_diffrn_reflns_theta_full 27.61
_diffrn_reflns_theta_max 27.61
_diffrn_reflns_theta_min 2.17
_exptl_absorpt_coefficient_mu 1.334
_exptl_absorpt_correction_T_max 0.8352
_exptl_absorpt_correction_T_min 0.7856
_exptl_absorpt_correction_type multi-scan
_exptl_crystal_density_diffrn 1.847
_exptl_crystal_density_method 'not measured'
_exptl_crystal_F_000 702
_exptl_crystal_size_max 0.19
_exptl_crystal_size_mid 0.17
_exptl_crystal_size_min 0.14
_refine_diff_density_max 0.718
_refine_diff_density_min -0.396
_refine_diff_density_rms 0.081
_refine_ls_extinction_method none
_refine_ls_goodness_of_fit_ref 1.020
_refine_ls_hydrogen_treatment constr
_refine_ls_matrix_type full
_refine_ls_number_parameters 369
_refine_ls_number_reflns 5797
_refine_ls_number_restraints 0
_refine_ls_restrained_S_all 1.020
_refine_ls_R_factor_all 0.0417
_refine_ls_R_factor_gt 0.0288
_refine_ls_shift/su_max 0.001
_refine_ls_shift/su_mean 0.000
_refine_ls_structure_factor_coef Fsqd
_refine_ls_weighting_details 'calc w=1/[\s^2^(Fo^2^)+(0.0331P)^2^+0.2124P] where P=(Fo^2^+2Fc^2^)/3'
_refine_ls_weighting_scheme calc
_refine_ls_wR_factor_gt 0.0638
_refine_ls_wR_factor_ref 0.0693
_reflns_number_gt 4658
_reflns_number_total 5797
_reflns_threshold_expression >2sigma(I)
_cod_data_source_file c2ce25081k.txt
_cod_data_source_block p3
_cod_depositor_comments
;
The following automatic conversions were performed:

'_symmetry_cell_setting' value 'Triclinic' changed to 'triclinic'
according to /home/saulius/struct/CIF-dictionaries/cif_core.dic
dictionary named 'cif_core.dic' version 2.4.1 from 2010-06-29.

Automatic conversion script
Id: cif_fix_values 1891 2012-01-12 08:04:46Z andrius 
;
_cod_original_sg_symbol_H-M p-1
_cod_original_formula_sum 'C24 H19 Cd1.50 N4 O11'
_cod_database_code 7208066

loop_
_symmetry_equiv_pos_as_xyz
'x, y, z'
'-x, -y, -z'

loop_
_atom_site_label
_atom_site_type_symbol
_atom_site_fract_x
_atom_site_fract_y
_atom_site_fract_z
_atom_site_U_iso_or_equiv
_atom_site_adp_type
_atom_site_occupancy
_atom_site_symmetry_multiplicity
_atom_site_calc_flag
_atom_site_refinement_flags
Cd1 Cd 0.5000 0.0000 0.5000 0.02565(8) Uani 1 2 d S
Cd2 Cd -0.11754(2) 0.55711(2) 0.587752(14) 0.02650(7) Uani 1 1 d .
N1 N 0.8672(3) 0.5663(2) 0.73546(15) 0.0263(5) Uani 1 1 d .
N2 N 0.9221(3) 0.5692(3) 0.87790(16) 0.0376(6) Uani 1 1 d .
H2 H 0.9610 0.6001 0.9367 0.045 Uiso 1 1 calc R
N3 N 0.3515(2) 0.1362(2) 0.47158(15) 0.0238(5) Uani 1 1 d .
N4 N 0.2457(2) 0.3086(2) 0.45934(15) 0.0244(5) Uani 1 1 d .
O1 O 0.6338(2) 0.1868(2) 0.65067(13) 0.0353(5) Uani 1 1 d .
O2 O 0.7026(2) 0.3376(2) 0.57362(13) 0.0302(4) Uani 1 1 d .
O3 O 0.6939(4) 0.1910(3) 0.81591(17) 0.0724(9) Uani 1 1 d .
H3 H 0.6859 0.1843 0.7613 0.109 Uiso 1 1 calc R
O4 O 0.8411(4) 0.3490(3) 0.95091(16) 0.0690(8) Uani 1 1 d .
O5 O 1.2097(3) 1.2592(2) 0.95000(18) 0.0589(7) Uani 1 1 d .
O6 O 0.2943(2) -0.0372(2) 0.58039(14) 0.0355(5) Uani 1 1 d .
O7 O 0.1203(3) 0.0615(3) 0.63639(17) 0.0461(6) Uani 1 1 d .
H7 H 0.0860 0.1277 0.6339 0.069 Uiso 1 1 calc R
O8 O 0.0147(3) 0.2617(2) 0.62711(15) 0.0410(5) Uani 1 1 d .
O9 O 0.0460(2) 0.4205(2) 0.55279(14) 0.0359(5) Uani 1 1 d .
O10 O 0.6666(3) 0.3522(3) 0.15931(16) 0.0549(7) Uani 1 1 d .
O11 O 0.1217(3) 0.7492(3) 0.64888(18) 0.0588(7) Uani 1 1 d .
H11A H 0.1794 0.7816 0.6157 0.088 Uiso 1 1 d R
H11B H 0.0766 0.8142 0.6601 0.088 Uiso 1 1 d R
C1 C 0.7059(3) 0.3099(3) 0.64653(18) 0.0262(6) Uani 1 1 d .
C2 C 0.7987(3) 0.4293(3) 0.73612(18) 0.0266(6) Uani 1 1 d .
C3 C 0.8316(4) 0.4294(3) 0.8246(2) 0.0343(7) Uani 1 1 d .
C4 C 0.7894(5) 0.3194(4) 0.8689(2) 0.0505(9) Uani 1 1 d .
C5 C 0.9403(3) 0.6505(3) 0.82292(19) 0.0303(6) Uani 1 1 d .
C6 C 1.0179(4) 0.8089(3) 0.85686(19) 0.0317(6) Uani 1 1 d .
C7 C 1.1426(4) 0.8779(3) 0.9338(2) 0.0396(7) Uani 1 1 d .
H7A H 1.1807 0.8229 0.9638 0.047 Uiso 1 1 calc R
C8 C 1.2111(4) 1.0283(3) 0.9665(2) 0.0454(8) Uani 1 1 d .
H8 H 1.2955 1.0742 1.0178 0.054 Uiso 1 1 calc R
C9 C 1.1523(4) 1.1090(3) 0.9219(2) 0.0416(8) Uani 1 1 d .
C10 C 1.0285(4) 1.0415(3) 0.8453(2) 0.0473(9) Uani 1 1 d .
H10 H 0.9908 1.0968 0.8154 0.057 Uiso 1 1 calc R
C11 C 0.9608(4) 0.8929(3) 0.8131(2) 0.0410(8) Uani 1 1 d .
H11 H 0.8764 0.8478 0.7619 0.049 Uiso 1 1 calc R
C12 C 1.3527(5) 1.3300(4) 1.0193(3) 0.0696(12) Uani 1 1 d .
H12A H 1.3815 1.4334 1.0331 0.104 Uiso 1 1 calc R
H12B H 1.4347 1.2954 0.9967 0.104 Uiso 1 1 calc R
H12C H 1.3382 1.3089 1.0746 0.104 Uiso 1 1 calc R
C13 C 0.2216(3) 0.0517(3) 0.5846(2) 0.0306(6) Uani 1 1 d .
C14 C 0.2484(3) 0.1472(3) 0.52934(18) 0.0237(6) Uani 1 1 d .
C15 C 0.1844(3) 0.2530(3) 0.52195(18) 0.0249(6) Uani 1 1 d .
C16 C 0.0732(3) 0.3151(3) 0.57084(19) 0.0290(6) Uani 1 1 d .
C17 C 0.3468(3) 0.2353(3) 0.43081(18) 0.0228(5) Uani 1 1 d .
C18 C 0.4365(3) 0.2669(3) 0.36257(18) 0.0243(6) Uani 1 1 d .
C19 C 0.4860(3) 0.4084(3) 0.3616(2) 0.0304(6) Uani 1 1 d .
H19 H 0.4664 0.4827 0.4063 0.036 Uiso 1 1 calc R
C20 C 0.5635(3) 0.4403(3) 0.2954(2) 0.0362(7) Uani 1 1 d .
H20 H 0.5971 0.5359 0.2966 0.043 Uiso 1 1 calc R
C21 C 0.5914(4) 0.3318(4) 0.2277(2) 0.0375(7) Uani 1 1 d .
C22 C 0.5438(4) 0.1901(4) 0.2275(2) 0.0422(8) Uani 1 1 d .
H22 H 0.5629 0.1162 0.1822 0.051 Uiso 1 1 calc R
C23 C 0.4678(4) 0.1583(3) 0.2950(2) 0.0342(7) Uani 1 1 d .
H23 H 0.4375 0.0633 0.2948 0.041 Uiso 1 1 calc R
C24 C 0.7276(5) 0.4969(5) 0.1601(3) 0.0651(11) Uani 1 1 d .
H24A H 0.7778 0.4957 0.1089 0.098 Uiso 1 1 calc R
H24B H 0.8031 0.5559 0.2173 0.098 Uiso 1 1 calc R
H24C H 0.6432 0.5369 0.1546 0.098 Uiso 1 1 calc R

loop_
_atom_site_aniso_label
_atom_site_aniso_U_11
_atom_site_aniso_U_22
_atom_site_aniso_U_33
_atom_site_aniso_U_23
_atom_site_aniso_U_13
_atom_site_aniso_U_12
Cd1 0.03016(15) 0.02756(15) 0.02427(15) 0.00951(12) 0.00495(11) 0.01736(12)
Cd2 0.03273(12) 0.02929(12) 0.02814(11) 0.01621(9) 0.01173(9) 0.01767(9)
N1 0.0311(12) 0.0238(12) 0.0224(11) 0.0075(10) 0.0040(10) 0.0077(10)
N2 0.0547(17) 0.0269(13) 0.0210(12) 0.0076(10) -0.0021(11) 0.0024(12)
N3 0.0242(11) 0.0248(12) 0.0264(12) 0.0105(10) 0.0054(9) 0.0125(10)
N4 0.0263(11) 0.0250(12) 0.0266(12) 0.0122(10) 0.0069(9) 0.0118(10)
O1 0.0448(12) 0.0230(10) 0.0299(11) 0.0087(9) 0.0012(9) 0.0018(9)
O2 0.0362(11) 0.0295(10) 0.0222(9) 0.0081(8) 0.0027(8) 0.0091(9)
O3 0.117(2) 0.0336(14) 0.0384(14) 0.0179(12) -0.0123(15) -0.0149(15)
O4 0.111(2) 0.0434(15) 0.0328(13) 0.0203(12) -0.0087(14) -0.0033(15)
O5 0.0721(18) 0.0239(12) 0.0610(16) 0.0106(11) -0.0097(14) -0.0003(12)
O6 0.0438(12) 0.0331(11) 0.0453(13) 0.0240(10) 0.0174(10) 0.0224(10)
O7 0.0566(15) 0.0522(15) 0.0631(15) 0.0416(13) 0.0377(13) 0.0354(12)
O8 0.0483(13) 0.0557(14) 0.0471(13) 0.0344(12) 0.0286(11) 0.0345(12)
O9 0.0460(12) 0.0421(12) 0.0422(12) 0.0255(10) 0.0229(10) 0.0318(10)
O10 0.0664(16) 0.0735(18) 0.0452(14) 0.0336(13) 0.0344(13) 0.0305(14)
O11 0.0457(14) 0.0606(17) 0.0697(17) 0.0410(14) 0.0043(13) -0.0008(12)
C1 0.0281(14) 0.0254(14) 0.0247(14) 0.0078(11) 0.0042(11) 0.0098(12)
C2 0.0338(15) 0.0217(13) 0.0247(14) 0.0087(11) 0.0061(12) 0.0088(12)
C3 0.0479(18) 0.0233(14) 0.0258(15) 0.0094(12) 0.0014(13) 0.0042(13)
C4 0.075(3) 0.0313(18) 0.0335(18) 0.0153(15) -0.0045(17) 0.0014(17)
C5 0.0379(16) 0.0246(14) 0.0253(14) 0.0085(12) 0.0041(12) 0.0070(13)
C6 0.0421(17) 0.0254(15) 0.0254(14) 0.0095(12) 0.0067(13) 0.0066(13)
C7 0.050(2) 0.0289(16) 0.0330(16) 0.0123(13) -0.0037(14) 0.0063(15)
C8 0.051(2) 0.0329(18) 0.0365(18) 0.0092(15) -0.0073(15) 0.0001(16)
C9 0.052(2) 0.0226(15) 0.0404(18) 0.0079(14) 0.0035(15) 0.0022(14)
C10 0.065(2) 0.0292(17) 0.0420(19) 0.0140(15) -0.0047(17) 0.0115(16)
C11 0.0499(19) 0.0299(16) 0.0332(17) 0.0074(14) -0.0069(14) 0.0080(15)
C12 0.070(3) 0.033(2) 0.080(3) 0.011(2) -0.002(2) -0.0077(19)
C13 0.0324(15) 0.0279(15) 0.0354(16) 0.0147(13) 0.0076(13) 0.0119(13)
C14 0.0248(13) 0.0243(14) 0.0262(14) 0.0111(11) 0.0064(11) 0.0115(11)
C15 0.0256(14) 0.0259(14) 0.0276(14) 0.0120(12) 0.0077(11) 0.0116(12)
C16 0.0302(15) 0.0338(16) 0.0303(15) 0.0145(13) 0.0075(12) 0.0176(13)
C17 0.0245(13) 0.0233(13) 0.0240(13) 0.0101(11) 0.0053(11) 0.0108(11)
C18 0.0213(13) 0.0281(14) 0.0259(13) 0.0118(12) 0.0040(11) 0.0096(11)
C19 0.0328(15) 0.0291(15) 0.0308(15) 0.0101(12) 0.0089(12) 0.0120(13)
C20 0.0365(17) 0.0395(18) 0.0387(17) 0.0225(15) 0.0100(14) 0.0110(14)
C21 0.0352(16) 0.054(2) 0.0328(16) 0.0209(15) 0.0140(13) 0.0201(15)
C22 0.051(2) 0.047(2) 0.0341(17) 0.0100(15) 0.0184(15) 0.0262(17)
C23 0.0424(17) 0.0317(16) 0.0355(16) 0.0149(13) 0.0133(14) 0.0176(14)
C24 0.060(2) 0.085(3) 0.059(3) 0.041(2) 0.026(2) 0.011(2)

loop_
_atom_type_symbol
_atom_type_description
_atom_type_scat_dispersion_real
_atom_type_scat_dispersion_imag
_atom_type_scat_source
C C 0.0033 0.0016 'International Tables Vol C Tables 4.2.6.8 and 6.1.1.4'
H H 0.0000 0.0000 'International Tables Vol C Tables 4.2.6.8 and 6.1.1.4'
N N 0.0061 0.0033 'International Tables Vol C Tables 4.2.6.8 and 6.1.1.4'
O O 0.0106 0.0060 'International Tables Vol C Tables 4.2.6.8 and 6.1.1.4'
Cd Cd -0.8075 1.2024 'International Tables Vol C Tables 4.2.6.8 and 6.1.1.4'

loop_
_geom_angle_atom_site_label_1
_geom_angle_atom_site_label_2
_geom_angle_atom_site_label_3
_geom_angle
_geom_angle_site_symmetry_1
_geom_angle_site_symmetry_3
N3 Cd1 N3 180.00(11) 2_656 .
N3 Cd1 O6 106.22(7) 2_656 .
N3 Cd1 O6 73.78(7) . .
N3 Cd1 O6 73.78(7) 2_656 2_656
N3 Cd1 O6 106.22(7) . 2_656
O6 Cd1 O6 180.0 . 2_656
N3 Cd1 O1 89.34(7) 2_656 .
N3 Cd1 O1 90.66(7) . .
O6 Cd1 O1 81.03(7) . .
O6 Cd1 O1 98.97(7) 2_656 .
N3 Cd1 O1 90.66(7) 2_656 2_656
N3 Cd1 O1 89.34(7) . 2_656
O6 Cd1 O1 98.97(7) . 2_656
O6 Cd1 O1 81.03(7) 2_656 2_656
O1 Cd1 O1 180.0 . 2_656
N4 Cd2 N1 112.07(8) 2_566 1_455
N4 Cd2 O9 145.39(7) 2_566 .
N1 Cd2 O9 102.30(7) 1_455 .
N4 Cd2 O2 109.00(7) 2_566 1_455
N1 Cd2 O2 73.69(7) 1_455 1_455
O9 Cd2 O2 83.95(7) . 1_455
N4 Cd2 O11 93.74(8) 2_566 .
N1 Cd2 O11 89.05(8) 1_455 .
O9 Cd2 O11 82.57(9) . .
O2 Cd2 O11 155.25(7) 1_455 .
N4 Cd2 O9 71.71(7) 2_566 2_566
N1 Cd2 O9 168.05(8) 1_455 2_566
O9 Cd2 O9 73.80(7) . 2_566
O2 Cd2 O9 116.48(7) 1_455 2_566
O11 Cd2 O9 79.29(8) . 2_566
C5 N1 C2 106.8(2) . .
C5 N1 Cd2 139.24(19) . 1_655
C2 N1 Cd2 110.30(16) . 1_655
C5 N2 C3 108.7(2) . .
C5 N2 H2 125.6 . .
C3 N2 H2 125.6 . .
C17 N3 C14 105.2(2) . .
C17 N3 Cd1 141.72(17) . .
C14 N3 Cd1 111.33(16) . .
C17 N4 C15 105.2(2) . .
C17 N4 Cd2 138.64(17) . 2_566
C15 N4 Cd2 114.14(16) . 2_566
C1 O1 Cd1 113.96(17) . .
C1 O2 Cd2 114.71(17) . 1_655
C4 O3 H3 109.5 . .
C9 O5 C12 116.7(3) . .
C13 O6 Cd1 112.35(17) . .
C13 O7 H7 109.5 . .
C16 O9 Cd2 137.12(18) . .
C16 O9 Cd2 113.47(17) . 2_566
Cd2 O9 Cd2 106.20(7) . 2_566
C21 O10 C24 118.1(3) . .
Cd2 O11 H11A 123.9 . .
Cd2 O11 H11B 93.3 . .
H11A O11 H11B 97.3 . .
O2 C1 O1 124.3(3) . .
O2 C1 C2 118.3(2) . .
O1 C1 C2 117.4(2) . .
C3 C2 N1 109.4(2) . .
C3 C2 C1 131.5(3) . .
N1 C2 C1 119.1(2) . .
C2 C3 N2 105.6(2) . .
C2 C3 C4 134.8(3) . .
N2 C3 C4 119.5(3) . .
O4 C4 O3 122.5(3) . .
O4 C4 C3 120.8(3) . .
O3 C4 C3 116.8(3) . .
N1 C5 N2 109.4(2) . .
N1 C5 C6 126.0(3) . .
N2 C5 C6 124.4(2) . .
C7 C6 C11 119.1(3) . .
C7 C6 C5 121.5(3) . .
C11 C6 C5 119.3(3) . .
C8 C7 C6 120.6(3) . .
C8 C7 H7A 119.7 . .
C6 C7 H7A 119.7 . .
C9 C8 C7 119.1(3) . .
C9 C8 H8 120.5 . .
C7 C8 H8 120.5 . .
C10 C9 O5 115.5(3) . .
C10 C9 C8 120.8(3) . .
O5 C9 C8 123.7(3) . .
C11 C10 C9 120.1(3) . .
C11 C10 H10 120.0 . .
C9 C10 H10 120.0 . .
C10 C11 C6 120.3(3) . .
C10 C11 H11 119.8 . .
C6 C11 H11 119.8 . .
O5 C12 H12A 109.5 . .
O5 C12 H12B 109.5 . .
H12A C12 H12B 109.5 . .
O5 C12 H12C 109.5 . .
H12A C12 H12C 109.5 . .
H12B C12 H12C 109.5 . .
O6 C13 O7 121.1(3) . .
O6 C13 C14 120.1(2) . .
O7 C13 C14 118.8(2) . .
N3 C14 C15 108.6(2) . .
N3 C14 C13 120.1(2) . .
C15 C14 C13 131.3(2) . .
N4 C15 C14 108.6(2) . .
N4 C15 C16 119.4(2) . .
C14 C15 C16 132.0(2) . .
O8 C16 O9 124.6(3) . .
O8 C16 C15 119.1(2) . .
O9 C16 C15 116.3(2) . .
N3 C17 N4 112.4(2) . .
N3 C17 C18 126.8(2) . .
N4 C17 C18 120.7(2) . .
C23 C18 C19 118.0(3) . .
C23 C18 C17 122.1(2) . .
C19 C18 C17 119.8(2) . .
C20 C19 C18 121.2(3) . .
C20 C19 H19 119.4 . .
C18 C19 H19 119.4 . .
C21 C20 C19 120.4(3) . .
C21 C20 H20 119.8 . .
C19 C20 H20 119.8 . .
O10 C21 C20 124.8(3) . .
O10 C21 C22 115.8(3) . .
C20 C21 C22 119.4(3) . .
C21 C22 C23 120.2(3) . .
C21 C22 H22 119.9 . .
C23 C22 H22 119.9 . .
C18 C23 C22 120.8(3) . .
C18 C23 H23 119.6 . .
C22 C23 H23 119.6 . .
O10 C24 H24A 109.5 . .
O10 C24 H24B 109.5 . .
H24A C24 H24B 109.5 . .
O10 C24 H24C 109.5 . .
H24A C24 H24C 109.5 . .
H24B C24 H24C 109.5 . .

loop_
_geom_bond_atom_site_label_1
_geom_bond_atom_site_label_2
_geom_bond_distance
_geom_bond_site_symmetry_2
Cd1 N3 2.260(2) 2_656
Cd1 N3 2.260(2) .
Cd1 O6 2.3742(19) .
Cd1 O6 2.3742(19) 2_656
Cd1 O1 2.4305(19) .
Cd1 O1 2.4305(19) 2_656
Cd2 N4 2.227(2) 2_566
Cd2 N1 2.284(2) 1_455
Cd2 O9 2.2856(18) .
Cd2 O2 2.3153(19) 1_455
Cd2 O11 2.349(2) .
Cd2 O9 2.4048(19) 2_566
N1 C5 1.334(3) .
N1 C2 1.370(3) .
N1 Cd2 2.284(2) 1_655
N2 C5 1.350(3) .
N2 C3 1.369(4) .
N2 H2 0.8600 .
N3 C17 1.347(3) .
N3 C14 1.372(3) .
N4 C17 1.358(3) .
N4 C15 1.367(3) .
N4 Cd2 2.227(2) 2_566
O1 C1 1.273(3) .
O2 C1 1.242(3) .
O2 Cd2 2.3153(19) 1_655
O3 C4 1.303(4) .
O3 H3 0.8200 .
O4 C4 1.212(4) .
O5 C9 1.382(3) .
O5 C12 1.426(4) .
O6 C13 1.241(3) .
O7 C13 1.294(3) .
O7 H7 0.8200 .
O8 C16 1.258(3) .
O9 C16 1.261(3) .
O9 Cd2 2.4048(19) 2_566
O10 C21 1.366(3) .
O10 C24 1.423(4) .
O11 H11A 0.8500 .
O11 H11B 0.8501 .
C1 C2 1.500(4) .
C2 C3 1.366(4) .
C3 C4 1.473(4) .
C5 C6 1.469(4) .
C6 C7 1.386(4) .
C6 C11 1.395(4) .
C7 C8 1.388(4) .
C7 H7A 0.9300 .
C8 C9 1.383(4) .
C8 H8 0.9300 .
C9 C10 1.378(5) .
C10 C11 1.372(4) .
C10 H10 0.9300 .
C11 H11 0.9300 .
C12 H12A 0.9600 .
C12 H12B 0.9600 .
C12 H12C 0.9600 .
C13 C14 1.470(4) .
C14 C15 1.374(3) .
C15 C16 1.488(3) .
C17 C18 1.470(4) .
C18 C23 1.389(4) .
C18 C19 1.393(4) .
C19 C20 1.381(4) .
C19 H19 0.9300 .
C20 C21 1.375(4) .
C20 H20 0.9300 .
C21 C22 1.387(4) .
C22 C23 1.391(4) .
C22 H22 0.9300 .
C23 H23 0.9300 .
C24 H24A 0.9600 .
C24 H24B 0.9600 .
C24 H24C 0.9600 .

loop_
_geom_torsion_atom_site_label_1
_geom_torsion_atom_site_label_2
_geom_torsion_atom_site_label_3
_geom_torsion_atom_site_label_4
_geom_torsion
_geom_torsion_site_symmetry_1
_geom_torsion_site_symmetry_4
N3 Cd1 N3 C17 -36(100) 2_656 .
O6 Cd1 N3 C17 174.1(3) . .
O6 Cd1 N3 C17 -5.9(3) 2_656 .
O1 Cd1 N3 C17 93.6(3) . .
O1 Cd1 N3 C17 -86.4(3) 2_656 .
N3 Cd1 N3 C14 163(100) 2_656 .
O6 Cd1 N3 C14 12.44(17) . .
O6 Cd1 N3 C14 -167.56(17) 2_656 .
O1 Cd1 N3 C14 -68.03(18) . .
O1 Cd1 N3 C14 111.97(18) 2_656 .
N3 Cd1 O1 C1 120.16(19) 2_656 .
N3 Cd1 O1 C1 -59.84(19) . .
O6 Cd1 O1 C1 -133.30(19) . .
O6 Cd1 O1 C1 46.70(19) 2_656 .
O1 Cd1 O1 C1 39(100) 2_656 .
N3 Cd1 O6 C13 167.5(2) 2_656 .
N3 Cd1 O6 C13 -12.5(2) . .
O6 Cd1 O6 C13 -62(100) 2_656 .
O1 Cd1 O6 C13 80.8(2) . .
O1 Cd1 O6 C13 -99.2(2) 2_656 .
N4 Cd2 O9 C16 -152.4(3) 2_566 .
N1 Cd2 O9 C16 34.4(3) 1_455 .
O2 Cd2 O9 C16 -37.4(3) 1_455 .
O11 Cd2 O9 C16 121.8(3) . .
O9 Cd2 O9 C16 -157.3(3) 2_566 .
N4 Cd2 O9 Cd2 4.85(18) 2_566 2_566
N1 Cd2 O9 Cd2 -168.34(8) 1_455 2_566
O2 Cd2 O9 Cd2 119.85(9) 1_455 2_566
O11 Cd2 O9 Cd2 -80.95(9) . 2_566
O9 Cd2 O9 Cd2 0.0 2_566 2_566
Cd2 O2 C1 O1 -169.2(2) 1_655 .
Cd2 O2 C1 C2 11.7(3) 1_655 .
Cd1 O1 C1 O2 4.0(3) . .
Cd1 O1 C1 C2 -176.89(17) . .
C5 N1 C2 C3 -0.7(3) . .
Cd2 N1 C2 C3 162.2(2) 1_655 .
C5 N1 C2 C1 179.5(2) . .
Cd2 N1 C2 C1 -17.6(3) 1_655 .
O2 C1 C2 C3 -175.4(3) . .
O1 C1 C2 C3 5.5(4) . .
O2 C1 C2 N1 4.4(4) . .
O1 C1 C2 N1 -174.8(2) . .
N1 C2 C3 N2 -0.2(3) . .
C1 C2 C3 N2 179.6(3) . .
N1 C2 C3 C4 178.4(4) . .
C1 C2 C3 C4 -1.9(6) . .
C5 N2 C3 C2 1.0(3) . .
C5 N2 C3 C4 -177.8(3) . .
C2 C3 C4 O4 177.4(4) . .
N2 C3 C4 O4 -4.2(6) . .
C2 C3 C4 O3 -3.2(6) . .
N2 C3 C4 O3 175.3(3) . .
C2 N1 C5 N2 1.3(3) . .
Cd2 N1 C5 N2 -153.7(2) 1_655 .
C2 N1 C5 C6 -174.1(3) . .
Cd2 N1 C5 C6 30.9(5) 1_655 .
C3 N2 C5 N1 -1.5(3) . .
C3 N2 C5 C6 174.0(3) . .
N1 C5 C6 C7 -152.2(3) . .
N2 C5 C6 C7 33.1(5) . .
N1 C5 C6 C11 30.6(5) . .
N2 C5 C6 C11 -144.2(3) . .
C11 C6 C7 C8 -0.7(5) . .
C5 C6 C7 C8 -178.0(3) . .
C6 C7 C8 C9 0.6(5) . .
C12 O5 C9 C10 -170.3(3) . .
C12 O5 C9 C8 10.4(5) . .
C7 C8 C9 C10 -0.7(5) . .
C7 C8 C9 O5 178.5(3) . .
O5 C9 C10 C11 -178.5(3) . .
C8 C9 C10 C11 0.8(6) . .
C9 C10 C11 C6 -0.8(5) . .
C7 C6 C11 C10 0.8(5) . .
C5 C6 C11 C10 178.1(3) . .
Cd1 O6 C13 O7 -170.4(2) . .
Cd1 O6 C13 C14 10.3(3) . .
C17 N3 C14 C15 -0.1(3) . .
Cd1 N3 C14 C15 168.25(17) . .
C17 N3 C14 C13 179.0(2) . .
Cd1 N3 C14 C13 -12.7(3) . .
O6 C13 C14 N3 1.3(4) . .
O7 C13 C14 N3 -178.0(3) . .
O6 C13 C14 C15 -179.8(3) . .
O7 C13 C14 C15 0.9(5) . .
C17 N4 C15 C14 -0.4(3) . .
Cd2 N4 C15 C14 166.35(17) 2_566 .
C17 N4 C15 C16 177.1(2) . .
Cd2 N4 C15 C16 -16.1(3) 2_566 .
N3 C14 C15 N4 0.3(3) . .
C13 C14 C15 N4 -178.6(3) . .
N3 C14 C15 C16 -176.8(3) . .
C13 C14 C15 C16 4.3(5) . .
Cd2 O9 C16 O8 -6.9(5) . .
Cd2 O9 C16 O8 -163.1(2) 2_566 .
Cd2 O9 C16 C15 173.87(19) . .
Cd2 O9 C16 C15 17.7(3) 2_566 .
N4 C15 C16 O8 178.7(3) . .
C14 C15 C16 O8 -4.5(5) . .
N4 C15 C16 O9 -2.1(4) . .
C14 C15 C16 O9 174.8(3) . .
C14 N3 C17 N4 -0.2(3) . .
Cd1 N3 C17 N4 -162.5(2) . .
C14 N3 C17 C18 179.9(3) . .
Cd1 N3 C17 C18 17.6(5) . .
C15 N4 C17 N3 0.4(3) . .
Cd2 N4 C17 N3 -161.2(2) 2_566 .
C15 N4 C17 C18 -179.7(2) . .
Cd2 N4 C17 C18 18.7(4) 2_566 .
N3 C17 C18 C23 36.6(4) . .
N4 C17 C18 C23 -143.3(3) . .
N3 C17 C18 C19 -146.8(3) . .
N4 C17 C18 C19 33.4(4) . .
C23 C18 C19 C20 0.1(4) . .
C17 C18 C19 C20 -176.7(3) . .
C18 C19 C20 C21 1.1(4) . .
C24 O10 C21 C20 3.1(5) . .
C24 O10 C21 C22 -175.7(3) . .
C19 C20 C21 O10 179.9(3) . .
C19 C20 C21 C22 -1.4(5) . .
O10 C21 C22 C23 179.3(3) . .
C20 C21 C22 C23 0.4(5) . .
C19 C18 C23 C22 -1.0(4) . .
C17 C18 C23 C22 175.7(3) . .
C21 C22 C23 C18 0.8(5) . .
